data_7206745
loop_
_publ_author_name
'Meng, Miao'
'Zhong, Di-Chang'
'Lu, Tong-Bu'

_publ_section_title
;
 Three porous metal--organic frameworks based on an
 azobenzenetricarboxylate ligand: synthesis, structures, and magnetic
 properties
;
_journal_issue 22
_journal_name_full CrystEngComm
_journal_page_first 6794
_journal_paper_doi 10.1039/c1ce05817g
_journal_volume 13
_journal_year 2011
_chemical_formula_sum 'C15 H18 Cd N2 O11'
_chemical_formula_weight 514.71
_chemical_name_systematic
;
?
;
_space_group_IT_number 14
_symmetry_cell_setting monoclinic
_symmetry_space_group_name_Hall '-P 2ybc'
_symmetry_space_group_name_H-M 'P 1 21/c 1'
_atom_sites_solution_hydrogens geom
_atom_sites_solution_primary direct
_atom_sites_solution_secondary difmap
_audit_creation_method SHELXL-97
_cell_angle_alpha 90.00
_cell_angle_beta 98.148(3)
_cell_angle_gamma 90.00
_cell_formula_units_Z 4
_cell_length_a 9.7727(18)
_cell_length_b 18.576(3)
_cell_length_c 10.561(2)
_cell_measurement_reflns_used 3524
_cell_measurement_temperature 110(2)
_cell_measurement_theta_max 26.96
_cell_measurement_theta_min 2.19
_cell_volume 1897.9(6)
_computing_cell_refinement 'Bruker SMART'
_computing_data_collection 'Bruker SMART'
_computing_data_reduction 'Bruker SAINT'
_computing_molecular_graphics 'Bruker SHELXTL'
_computing_publication_material 'Bruker SHELXTL'
_computing_structure_refinement 'SHELXL-97 (Sheldrick, 1997)'
_computing_structure_solution 'SHELXS-97 (Sheldrick, 1990)'
_diffrn_ambient_temperature 110(2)
_diffrn_measured_fraction_theta_full 0.986
_diffrn_measured_fraction_theta_max 0.986
_diffrn_measurement_device_type 'CCD area detector'
_diffrn_measurement_method 'phi and omega scans'
_diffrn_radiation_monochromator graphite
_diffrn_radiation_source 'fine-focus sealed tube'
_diffrn_radiation_type MoK\a
_diffrn_radiation_wavelength 0.71073
_diffrn_reflns_av_R_equivalents 0.0385
_diffrn_reflns_av_sigmaI/netI 0.0551
_diffrn_reflns_limit_h_max 12
_diffrn_reflns_limit_h_min -10
_diffrn_reflns_limit_k_max 23
_diffrn_reflns_limit_k_min -23
_diffrn_reflns_limit_l_max 11
_diffrn_reflns_limit_l_min -13
_diffrn_reflns_number 9981
_diffrn_reflns_theta_full 27.07
_diffrn_reflns_theta_max 27.07
_diffrn_reflns_theta_min 2.11
_diffrn_standards_decay_% 0
_diffrn_standards_interval_count 0
_diffrn_standards_interval_time 0
_diffrn_standards_number 0
_exptl_absorpt_coefficient_mu 1.214
_exptl_absorpt_correction_T_max 0.7933
_exptl_absorpt_correction_T_min 0.7274
_exptl_absorpt_correction_type multi-scan
_exptl_absorpt_process_details 'SADABS (SHELDRICK,1996)'
_exptl_crystal_colour orange
_exptl_crystal_density_diffrn 1.801
_exptl_crystal_density_method 'not measured'
_exptl_crystal_description block
_exptl_crystal_F_000 992
_exptl_crystal_size_max 0.28
_exptl_crystal_size_mid 0.24
_exptl_crystal_size_min 0.20
_refine_diff_density_max 1.453
_refine_diff_density_min -0.799
_refine_diff_density_rms 0.152
_refine_ls_extinction_method none
_refine_ls_goodness_of_fit_ref 1.107
_refine_ls_hydrogen_treatment constr
_refine_ls_matrix_type full
_refine_ls_number_parameters 290
_refine_ls_number_reflns 4122
_refine_ls_number_restraints 24
_refine_ls_restrained_S_all 1.115
_refine_ls_R_factor_all 0.0723
_refine_ls_R_factor_gt 0.0447
_refine_ls_shift/su_max 0.009
_refine_ls_shift/su_mean 0.000
_refine_ls_structure_factor_coef Fsqd
_refine_ls_weighting_details 'calc w=1/[\s^2^(Fo^2^)+(0.0657P)^2^+2.3647P] where P=(Fo^2^+2Fc^2^)/3'
_refine_ls_weighting_scheme calc
_refine_ls_wR_factor_gt 0.1191
_refine_ls_wR_factor_ref 0.1314
_reflns_number_gt 2956
_reflns_number_total 4122
_reflns_threshold_expression >2sigma(I)
_cod_data_source_file c1ce05817g.txt
_cod_data_source_block l04171m
_cod_depositor_comments
;
The following automatic conversions were performed:

'_symmetry_cell_setting' value 'Monoclinic' changed to 'monoclinic'
according to /home/saulius/struct/CIF-dictionaries/cif_core.dic
dictionary named 'cif_core.dic' version 2.4.1 from 2010-06-29.

Automatic conversion script
Id: cif_fix_values 1715 2011-07-08 13:25:40Z adriana 
;
_cod_original_cell_volume 1897.8(6)
_cod_original_sg_symbol_H-M P2(1)/c
_cod_database_code 7206745

loop_
_symmetry_equiv_pos_as_xyz
'x, y, z'
'-x, y+1/2, -z+1/2'
'-x, -y, -z'
'x, -y-1/2, z-1/2'

loop_
_atom_site_label
_atom_site_type_symbol
_atom_site_fract_x
_atom_site_fract_y
_atom_site_fract_z
_atom_site_U_iso_or_equiv
_atom_site_adp_type
_atom_site_occupancy
_atom_site_symmetry_multiplicity
_atom_site_calc_flag
_atom_site_refinement_flags
Cd1 Cd 0.61144(4) 0.214677(18) 1.19064(3) 0.02052(14) Uani 1 1 d .
C1 C 0.7418(5) 0.0831(3) 1.0234(5) 0.0209(11) Uani 1 1 d .
C2 C 0.8331(5) 0.0604(3) 0.9314(5) 0.0170(10) Uani 1 1 d .
C3 C 0.9085(6) 0.1129(3) 0.8780(5) 0.0226(11) Uani 1 1 d .
H3 H 0.8999 0.1619 0.9015 0.027 Uiso 1 1 calc R
C4 C 0.9959(6) 0.0948(3) 0.7910(5) 0.0235(12) Uani 1 1 d .
H4 H 1.0477 0.1310 0.7555 0.028 Uiso 1 1 calc R
C5 C 1.0074(5) 0.0229(3) 0.7559(5) 0.0189(11) Uani 1 1 d .
C6 C 0.9335(5) -0.0303(3) 0.8099(5) 0.0199(11) Uani 1 1 d .
H6 H 0.9429 -0.0793 0.7869 0.024 Uiso 1 1 calc R
C7 C 0.8459(5) -0.0116(3) 0.8974(5) 0.0175(10) Uani 1 1 d .
H7 H 0.7949 -0.0478 0.9339 0.021 Uiso 1 1 calc R
C8 C 1.2378(5) 0.0233(3) 0.5252(5) 0.0170(10) Uani 1 1 d .
C9 C 1.3086(5) 0.0764(3) 0.4685(5) 0.0183(10) Uani 1 1 d .
H9 H 1.3010 0.1253 0.4932 0.022 Uiso 1 1 calc R
C10 C 1.3901(5) 0.0585(2) 0.3762(5) 0.0151(10) Uani 1 1 d .
C11 C 1.4645(5) 0.1155(3) 0.3125(5) 0.0182(10) Uani 1 1 d .
C12 C 1.4014(5) -0.0136(3) 0.3403(5) 0.0169(10) Uani 1 1 d .
H12 H 1.4570 -0.0261 0.2767 0.020 Uiso 1 1 calc R
C13 C 1.3313(5) -0.0671(2) 0.3975(5) 0.0164(10) Uani 1 1 d .
C14 C 1.3481(5) -0.1445(3) 0.3601(5) 0.0175(10) Uani 1 1 d .
C15 C 1.2489(5) -0.0491(3) 0.4893(5) 0.0171(10) Uani 1 1 d .
H15 H 1.2001 -0.0854 0.5277 0.021 Uiso 1 1 calc R
N1 N 1.0926(4) -0.0014(2) 0.6655(4) 0.0208(10) Uani 1 1 d .
N2 N 1.1540(5) 0.0468(2) 0.6166(4) 0.0229(10) Uani 1 1 d .
O1 O 0.7394(4) 0.14530(18) 1.0607(3) 0.0238(8) Uani 1 1 d .
O2 O 0.6660(4) 0.03151(18) 1.0631(4) 0.0297(9) Uani 1 1 d .
H2 H 0.6115 0.0492 1.1094 0.045 Uiso 1 1 calc R
O3 O 1.2792(4) -0.19271(18) 0.4106(3) 0.0218(8) Uani 1 1 d .
O4 O 1.4305(4) -0.16035(18) 0.2852(4) 0.0258(8) Uani 1 1 d .
O5 O 1.5276(4) 0.09803(18) 0.2203(3) 0.0268(9) Uani 1 1 d .
O6 O 1.4636(4) 0.17987(18) 0.3484(3) 0.0245(8) Uani 1 1 d .
O7 O 0.4232(4) 0.22388(19) 1.0315(4) 0.0285(9) Uani 1 1 d .
O8 O 0.7863(4) 0.2090(2) 1.3529(4) 0.0309(9) Uani 1 1 d .
O1W O 0.3654(8) 0.1232(4) 0.8582(7) 0.050(2) Uani 0.67 1 d P
O1W' O 0.3781(16) 0.1568(9) 0.9478(16) 0.057(4) Uani 0.33 1 d P
O2W O 0.0625(15) 0.2099(7) 0.3899(16) 0.132(5) Uani 0.67 1 d PU
O2W' O 0.001(2) 0.2138(10) 0.224(2) 0.090(6) Uani 0.33 1 d PU
O3W O 0.1885(13) 0.2535(8) 0.1733(14) 0.127(4) Uani 0.67 1 d PU
O3W' O 0.091(2) 0.2503(14) 0.074(2) 0.109(7) Uani 0.33 1 d PU

loop_
_atom_site_aniso_label
_atom_site_aniso_U_11
_atom_site_aniso_U_22
_atom_site_aniso_U_33
_atom_site_aniso_U_23
_atom_site_aniso_U_13
_atom_site_aniso_U_12
Cd1 0.0345(2) 0.01071(19) 0.0192(2) 0.00003(15) 0.01360(15) -0.00259(16)
C1 0.025(3) 0.020(3) 0.019(3) 0.000(2) 0.009(2) -0.001(2)
C2 0.015(2) 0.018(2) 0.019(3) -0.001(2) 0.006(2) 0.0008(19)
C3 0.030(3) 0.015(2) 0.025(3) -0.004(2) 0.009(2) 0.000(2)
C4 0.029(3) 0.016(2) 0.028(3) -0.003(2) 0.013(2) -0.001(2)
C5 0.017(3) 0.021(3) 0.020(3) 0.003(2) 0.006(2) 0.004(2)
C6 0.022(3) 0.019(2) 0.020(3) -0.001(2) 0.008(2) 0.003(2)
C7 0.020(3) 0.018(2) 0.016(2) 0.0006(19) 0.006(2) 0.001(2)
C8 0.019(3) 0.018(2) 0.015(2) -0.0010(19) 0.006(2) 0.001(2)
C9 0.027(3) 0.012(2) 0.017(2) -0.0032(19) 0.010(2) -0.002(2)
C10 0.017(2) 0.014(2) 0.014(2) 0.0021(18) 0.0039(19) 0.0031(19)
C11 0.020(3) 0.017(2) 0.019(2) 0.001(2) 0.008(2) 0.001(2)
C12 0.018(3) 0.017(2) 0.017(2) -0.0004(18) 0.006(2) 0.0017(19)
C13 0.021(3) 0.013(2) 0.016(2) 0.0021(19) 0.004(2) 0.002(2)
C14 0.023(3) 0.011(2) 0.018(2) -0.0003(19) 0.000(2) 0.005(2)
C15 0.020(3) 0.013(2) 0.020(3) 0.0024(19) 0.007(2) -0.0003(19)
N1 0.025(2) 0.019(2) 0.021(2) 0.0031(17) 0.0125(19) 0.0011(18)
N2 0.032(3) 0.015(2) 0.025(2) -0.0014(18) 0.016(2) 0.0007(18)
O1 0.033(2) 0.0158(17) 0.026(2) -0.0040(15) 0.0166(17) -0.0020(16)
O2 0.036(2) 0.0180(19) 0.042(2) -0.0072(17) 0.029(2) -0.0064(16)
O3 0.037(2) 0.0104(15) 0.0206(18) 0.0015(14) 0.0110(16) 0.0012(15)
O4 0.040(2) 0.0130(17) 0.029(2) -0.0045(15) 0.0198(18) 0.0001(16)
O5 0.045(2) 0.0149(17) 0.027(2) -0.0023(15) 0.0239(18) -0.0014(16)
O6 0.037(2) 0.0151(18) 0.0244(19) -0.0025(15) 0.0161(17) -0.0040(16)
O7 0.032(2) 0.025(2) 0.029(2) 0.0047(17) 0.0070(17) -0.0040(17)
O8 0.040(2) 0.030(2) 0.025(2) 0.0015(17) 0.0120(18) -0.0022(18)
O1W 0.061(5) 0.038(4) 0.057(5) -0.022(4) 0.031(4) -0.019(3)
O1W' 0.059(10) 0.059(10) 0.057(10) -0.010(8) 0.020(8) -0.008(8)
O2W 0.131(6) 0.123(6) 0.140(6) -0.002(4) 0.016(5) 0.007(4)
O2W' 0.090(8) 0.093(8) 0.089(8) -0.005(5) 0.019(5) 0.004(5)
O3W 0.111(6) 0.146(6) 0.124(6) -0.022(5) 0.013(4) 0.025(5)
O3W' 0.106(8) 0.109(8) 0.110(8) -0.006(5) 0.009(5) 0.000(5)

loop_
_atom_type_symbol
_atom_type_description
_atom_type_scat_dispersion_real
_atom_type_scat_dispersion_imag
_atom_type_scat_source
C C 0.0033 0.0016 'International Tables Vol C Tables 4.2.6.8 and 6.1.1.4'
H H 0.0000 0.0000 'International Tables Vol C Tables 4.2.6.8 and 6.1.1.4'
N N 0.0061 0.0033 'International Tables Vol C Tables 4.2.6.8 and 6.1.1.4'
O O 0.0106 0.0060 'International Tables Vol C Tables 4.2.6.8 and 6.1.1.4'
Cd Cd -0.8075 1.2024 'International Tables Vol C Tables 4.2.6.8 and 6.1.1.4'

loop_
_geom_angle_atom_site_label_1
_geom_angle_atom_site_label_2
_geom_angle_atom_site_label_3
_geom_angle
_geom_angle_site_symmetry_1
_geom_angle_site_symmetry_3
O8 Cd1 O7 176.55(13) . .
O8 Cd1 O5 95.56(14) . 1_456
O7 Cd1 O5 84.77(13) . 1_456
O8 Cd1 O3 92.01(13) . 2_756
O7 Cd1 O3 88.96(13) . 2_756
O5 Cd1 O3 156.96(12) 1_456 2_756
O8 Cd1 O1 90.55(14) . .
O7 Cd1 O1 92.88(13) . .
O5 Cd1 O1 78.36(11) 1_456 .
O3 Cd1 O1 79.84(12) 2_756 .
O8 Cd1 O4 95.05(14) . 2_756
O7 Cd1 O4 82.78(13) . 2_756
O5 Cd1 O4 144.72(13) 1_456 2_756
O3 Cd1 O4 55.44(12) 2_756 2_756
O1 Cd1 O4 135.04(12) . 2_756
O8 Cd1 O6 85.79(14) . 1_456
O7 Cd1 O6 91.64(13) . 1_456
O5 Cd1 O6 54.17(11) 1_456 1_456
O3 Cd1 O6 148.41(12) 2_756 1_456
O1 Cd1 O6 131.63(11) . 1_456
O4 Cd1 O6 93.30(12) 2_756 1_456
O8 Cd1 C14 94.55(14) . 2_756
O7 Cd1 C14 84.76(13) . 2_756
O5 Cd1 C14 168.06(14) 1_456 2_756
O3 Cd1 C14 28.19(13) 2_756 2_756
O1 Cd1 C14 107.88(14) . 2_756
O4 Cd1 C14 27.26(13) 2_756 2_756
O6 Cd1 C14 120.49(13) 1_456 2_756
O1 C1 O2 123.3(4) . .
O1 C1 C2 121.6(4) . .
O2 C1 C2 115.1(4) . .
C3 C2 C7 119.8(4) . .
C3 C2 C1 118.2(4) . .
C7 C2 C1 122.0(4) . .
C4 C3 C2 120.8(5) . .
C4 C3 H3 119.6 . .
C2 C3 H3 119.6 . .
C3 C4 C5 119.4(5) . .
C3 C4 H4 120.3 . .
C5 C4 H4 120.3 . .
C6 C5 C4 120.3(5) . .
C6 C5 N1 115.9(4) . .
C4 C5 N1 123.9(5) . .
C7 C6 C5 120.0(5) . .
C7 C6 H6 120.0 . .
C5 C6 H6 120.0 . .
C6 C7 C2 119.8(4) . .
C6 C7 H7 120.1 . .
C2 C7 H7 120.1 . .
C9 C8 C15 120.1(4) . .
C9 C8 N2 116.4(4) . .
C15 C8 N2 123.4(4) . .
C10 C9 C8 120.3(4) . .
C10 C9 H9 119.8 . .
C8 C9 H9 119.8 . .
C9 C10 C12 119.7(4) . .
C9 C10 C11 120.8(4) . .
C12 C10 C11 119.5(4) . .
O6 C11 O5 120.1(4) . .
O6 C11 C10 120.8(4) . .
O5 C11 C10 119.0(4) . .
C13 C12 C10 120.2(4) . .
C13 C12 H12 119.9 . .
C10 C12 H12 119.9 . .
C15 C13 C12 120.1(4) . .
C15 C13 C14 120.6(4) . .
C12 C13 C14 119.3(4) . .
O4 C14 O3 121.7(4) . .
O4 C14 C13 119.9(4) . .
O3 C14 C13 118.4(4) . .
O4 C14 Cd1 61.2(2) . 2_746
O3 C14 Cd1 60.5(2) . 2_746
C13 C14 Cd1 176.0(3) . 2_746
C13 C15 C8 119.6(4) . .
C13 C15 H15 120.2 . .
C8 C15 H15 120.2 . .
N2 N1 C5 114.6(4) . .
N1 N2 C8 115.1(4) . .
C1 O1 Cd1 137.5(3) . .
C1 O2 H2 109.5 . .
C14 O3 Cd1 91.3(3) . 2_746
C14 O4 Cd1 91.5(3) . 2_746
C11 O5 Cd1 94.8(3) . 1_654
C11 O6 Cd1 90.9(3) . 1_654

loop_
_geom_bond_atom_site_label_1
_geom_bond_atom_site_label_2
_geom_bond_distance
_geom_bond_site_symmetry_2
Cd1 O8 2.245(4) .
Cd1 O7 2.316(4) .
Cd1 O5 2.353(3) 1_456
Cd1 O3 2.360(3) 2_756
Cd1 O1 2.366(3) .
Cd1 O4 2.377(3) 2_756
Cd1 O6 2.442(3) 1_456
Cd1 C14 2.711(5) 2_756
C1 O1 1.223(6) .
C1 O2 1.315(6) .
C1 C2 1.470(7) .
C2 C3 1.390(7) .
C2 C7 1.395(7) .
C3 C4 1.381(7) .
C3 H3 0.9500 .
C4 C5 1.396(6) .
C4 H4 0.9500 .
C5 C6 1.392(7) .
C5 N1 1.426(6) .
C6 C7 1.389(7) .
C6 H6 0.9500 .
C7 H7 0.9500 .
C8 C9 1.388(7) .
C8 C15 1.406(7) .
C8 N2 1.420(6) .
C9 C10 1.385(6) .
C9 H9 0.9500 .
C10 C12 1.402(6) .
C10 C11 1.496(7) .
C11 O6 1.256(6) .
C11 O5 1.266(6) .
C12 C13 1.392(7) .
C12 H12 0.9500 .
C13 C15 1.386(6) .
C13 C14 1.506(6) .
C14 O4 1.242(6) .
C14 O3 1.281(6) .
C14 Cd1 2.711(5) 2_746
C15 H15 0.9500 .
N1 N2 1.232(6) .
O2 H2 0.8400 .
O3 Cd1 2.360(3) 2_746
O4 Cd1 2.377(3) 2_746
O5 Cd1 2.353(3) 1_654
O6 Cd1 2.442(3) 1_654
